data_7017417
loop_
_publ_author_name
'Bollermann, Timo'
'Schwedler, Inke'
'Molon, Mariusz'
'Freitag, Kerstin'
'Gemel, Christian'
'Seidel, R\"udiger W'
'Fischer, Roland A.'

_publ_section_title
;
 Zinc-rich compounds of iron and cobalt: Formation of [Fe(2)Zn(n)] (n =
 2-4) and [Co(2)Zn(3)] cores.
;
_journal_issue 46
_journal_name_full 'Dalton transactions (Cambridge, England : 2003)'
_journal_page_first 12570
_journal_page_last 12577
_journal_paper_doi 10.1039/c1dt11386k
_journal_volume 40
_journal_year 2011
_chemical_formula_moiety 'C36 H30 Fe2 N6 O6 Zn3'
_chemical_formula_sum 'C36 H30 Fe2 N6 O6 Zn3'
_chemical_formula_weight 950.47
_chemical_name_systematic
;
?
;
_space_group_IT_number 33
_symmetry_cell_setting orthorhombic
_symmetry_space_group_name_Hall 'P 2c -2n'
_symmetry_space_group_name_H-M 'P n a 21'
_atom_sites_solution_hydrogens geom
_atom_sites_solution_primary direct
_atom_sites_solution_secondary difmap
_audit_creation_method SHELXL-97
_cell_angle_alpha 90.00
_cell_angle_beta 90.00
_cell_angle_gamma 90.00
_cell_formula_units_Z 4
_cell_length_a 20.0442(8)
_cell_length_b 10.0158(4)
_cell_length_c 18.6317(7)
_cell_measurement_reflns_used 10223
_cell_measurement_temperature 113(2)
_cell_measurement_theta_max 28.9522
_cell_measurement_theta_min 2.8694
_cell_volume 3740.5(3)
_computing_cell_refinement
;
CrysAlisPro, Agilent Technologies,
Version 1.171.35.11 (release 16-05-2011 CrysAlis171 .NET)
(compiled May 16 2011,17:55:39)
;
_computing_data_collection
;
CrysAlisPro, Agilent Technologies,
Version 1.171.35.11 (release 16-05-2011 CrysAlis171 .NET)
(compiled May 16 2011,17:55:39)
;
_computing_data_reduction
;
CrysAlisPro, Agilent Technologies,
Version 1.171.35.11 (release 16-05-2011 CrysAlis171 .NET)
(compiled May 16 2011,17:55:39)
;
_computing_publication_material 'enCIFer (Allen et al, 2004)'
_computing_structure_refinement 'SHELXL-97 (Sheldrick, 2008)'
_computing_structure_solution 'SHELXS-97 (Sheldrick, 2008)'
_diffrn_ambient_temperature 113(2)
_diffrn_detector_area_resol_mean 8.4171
_diffrn_measured_fraction_theta_full 0.995
_diffrn_measured_fraction_theta_max 0.995
_diffrn_measurement_device_type 'Xcalibur^TM^2, Oxford Diffraction'
_diffrn_measurement_method '\w scans'
_diffrn_radiation_monochromator graphite
_diffrn_radiation_source 'Enhance (Mo) X-ray Source'
_diffrn_radiation_type MoK\a
_diffrn_radiation_wavelength 0.71073
_diffrn_reflns_av_R_equivalents 0.0801
_diffrn_reflns_av_sigmaI/netI 0.0647
_diffrn_reflns_limit_h_max 25
_diffrn_reflns_limit_h_min -25
_diffrn_reflns_limit_k_max 13
_diffrn_reflns_limit_k_min -12
_diffrn_reflns_limit_l_max 23
_diffrn_reflns_limit_l_min -23
_diffrn_reflns_number 46685
_diffrn_reflns_theta_full 27.50
_diffrn_reflns_theta_max 27.50
_diffrn_reflns_theta_min 2.88
_exptl_absorpt_coefficient_mu 2.706
_exptl_absorpt_correction_T_max 0.7928
_exptl_absorpt_correction_T_min 0.6562
_exptl_absorpt_correction_type multi-scan
_exptl_absorpt_process_details
;
CrysAlisPro, Agilent Technologies,
Version 1.171.35.11 (release 16-05-2011 CrysAlis171 .NET)
(compiled May 16 2011,17:55:39)
Empirical absorption correction using spherical harmonics,
implemented in SCALE3 ABSPACK scaling algorithm.
;
_exptl_crystal_colour 'dark red'
_exptl_crystal_density_diffrn 1.688
_exptl_crystal_density_method 'not measured'
_exptl_crystal_description prism
_exptl_crystal_F_000 1912
_exptl_crystal_size_max 0.17
_exptl_crystal_size_mid 0.11
_exptl_crystal_size_min 0.09
_refine_diff_density_max 0.739
_refine_diff_density_min -0.482
_refine_diff_density_rms 0.103
_refine_ls_abs_structure_details 'Flack H D (1983), Acta Cryst. A39, 876-881'
_refine_ls_abs_structure_Flack 0.407(11)
_refine_ls_extinction_method none
_refine_ls_goodness_of_fit_ref 1.051
_refine_ls_hydrogen_treatment constr
_refine_ls_matrix_type full
_refine_ls_number_parameters 479
_refine_ls_number_reflns 8459
_refine_ls_number_restraints 1
_refine_ls_restrained_S_all 1.051
_refine_ls_R_factor_all 0.0603
_refine_ls_R_factor_gt 0.0396
_refine_ls_shift/su_max 0.001
_refine_ls_shift/su_mean 0.000
_refine_ls_structure_factor_coef Fsqd
_refine_ls_weighting_details 'calc w=1/[\s^2^(Fo^2^)+(0.0259P)^2^+0.0000P] where P=(Fo^2^+2Fc^2^)/3'
_refine_ls_weighting_scheme calc
_refine_ls_wR_factor_gt 0.0644
_refine_ls_wR_factor_ref 0.0710
_reflns_number_gt 6942
_reflns_number_total 8459
_reflns_threshold_expression >2sigma(I)
_cod_data_source_file c1dt11386k.txt
_cod_data_source_block 3
_cod_database_code 7017417

loop_
_symmetry_equiv_pos_as_xyz
'x, y, z'
'-x, -y, z+1/2'
'x+1/2, -y+1/2, z'
'-x+1/2, y+1/2, z+1/2'

loop_
_atom_site_label
_atom_site_type_symbol
_atom_site_fract_x
_atom_site_fract_y
_atom_site_fract_z
_atom_site_U_iso_or_equiv
_atom_site_adp_type
_atom_site_occupancy
_atom_site_symmetry_multiplicity
_atom_site_calc_flag
_atom_site_refinement_flags
Fe1 Fe 0.56116(3) 0.55640(6) 0.55055(3) 0.01470(13) Uani 1 1 d .
Fe2 Fe 0.68552(3) 0.39108(6) 0.59508(3) 0.01507(13) Uani 1 1 d .
Zn1 Zn 0.58070(2) 0.31533(5) 0.54191(3) 0.01738(11) Uani 1 1 d .
Zn2 Zn 0.60030(2) 0.49266(5) 0.67023(3) 0.01680(11) Uani 1 1 d .
Zn3 Zn 0.67868(2) 0.58475(5) 0.51641(3) 0.01865(12) Uani 1 1 d .
N1 N 0.59150(18) 0.1907(4) 0.4482(2) 0.0221(9) Uani 1 1 d .
N2 N 0.50593(17) 0.1859(3) 0.5824(2) 0.0202(8) Uani 1 1 d .
N3 N 0.55951(19) 0.3663(4) 0.7496(2) 0.0209(9) Uani 1 1 d .
N4 N 0.61711(17) 0.6498(3) 0.74366(19) 0.0181(8) Uani 1 1 d .
N5 N 0.69134(18) 0.5812(4) 0.3988(2) 0.0219(9) Uani 1 1 d .
N6 N 0.75099(17) 0.7393(3) 0.5242(2) 0.0224(9) Uani 1 1 d .
O1 O 0.45827(15) 0.6197(3) 0.65589(17) 0.0283(8) Uani 1 1 d .
O2 O 0.58237(15) 0.8238(3) 0.49322(17) 0.0236(7) Uani 1 1 d .
O3 O 0.47762(16) 0.4551(3) 0.43499(18) 0.0303(8) Uani 1 1 d .
O4 O 0.75762(16) 0.4959(4) 0.71824(17) 0.0343(9) Uani 1 1 d .
O5 O 0.66919(17) 0.1106(3) 0.63289(19) 0.0346(9) Uani 1 1 d .
O6 O 0.79332(16) 0.3658(3) 0.49146(17) 0.0304(8) Uani 1 1 d .
C1 C 0.5030(2) 0.5886(4) 0.6176(2) 0.0201(10) Uani 1 1 d .
C2 C 0.57928(19) 0.7143(4) 0.5178(2) 0.0189(10) Uani 1 1 d .
C3 C 0.5151(2) 0.4872(4) 0.4808(2) 0.0217(10) Uani 1 1 d .
C4 C 0.7256(2) 0.4596(4) 0.6685(3) 0.0211(10) Uani 1 1 d .
C5 C 0.6717(2) 0.2257(5) 0.6165(2) 0.0233(11) Uani 1 1 d .
C6 C 0.7473(2) 0.3815(4) 0.5301(2) 0.0189(10) Uani 1 1 d .
C7 C 0.6514(2) 0.1408(4) 0.4317(3) 0.0230(10) Uani 1 1 d .
H7A H 0.6867 0.1506 0.4653 0.028 Uiso 1 1 calc R
C8 C 0.6643(3) 0.0761(5) 0.3681(3) 0.0348(13) Uani 1 1 d .
H8A H 0.7075 0.0416 0.3581 0.042 Uiso 1 1 calc R
C9 C 0.6139(3) 0.0624(6) 0.3197(3) 0.0455(16) Uani 1 1 d .
H9A H 0.6216 0.0181 0.2754 0.055 Uiso 1 1 calc R
C10 C 0.5520(3) 0.1129(6) 0.3353(3) 0.0489(16) Uani 1 1 d .
H10A H 0.5163 0.1047 0.3020 0.059 Uiso 1 1 calc R
C11 C 0.5427(2) 0.1758(5) 0.4003(3) 0.0360(13) Uani 1 1 d .
H11A H 0.4997 0.2100 0.4114 0.043 Uiso 1 1 calc R
C12 C 0.5139(2) 0.0558(4) 0.5830(3) 0.0278(11) Uani 1 1 d .
H12A H 0.5553 0.0206 0.5670 0.033 Uiso 1 1 calc R
C13 C 0.4656(3) -0.0326(5) 0.6057(3) 0.0327(13) Uani 1 1 d .
H13A H 0.4739 -0.1260 0.6062 0.039 Uiso 1 1 calc R
C14 C 0.4054(3) 0.0173(5) 0.6274(3) 0.0311(12) Uani 1 1 d .
H14A H 0.3706 -0.0411 0.6419 0.037 Uiso 1 1 calc R
C15 C 0.3960(2) 0.1522(5) 0.6277(3) 0.0283(12) Uani 1 1 d .
H15A H 0.3548 0.1890 0.6432 0.034 Uiso 1 1 calc R
C16 C 0.4471(2) 0.2345(5) 0.6053(2) 0.0265(11) Uani 1 1 d .
H16A H 0.4406 0.3284 0.6061 0.032 Uiso 1 1 calc R
C17 C 0.5980(3) 0.2720(6) 0.7778(3) 0.0518(17) Uani 1 1 d .
H17A H 0.6418 0.2609 0.7592 0.062 Uiso 1 1 calc R
C18 C 0.5776(4) 0.1903(6) 0.8321(4) 0.073(3) Uani 1 1 d .
H18A H 0.6073 0.1255 0.8513 0.088 Uiso 1 1 calc R
C19 C 0.5148(3) 0.2015(5) 0.8589(3) 0.0486(16) Uani 1 1 d .
H19A H 0.4992 0.1434 0.8955 0.058 Uiso 1 1 calc R
C20 C 0.4750(3) 0.2990(6) 0.8313(3) 0.0381(14) Uani 1 1 d .
H20A H 0.4311 0.3117 0.8493 0.046 Uiso 1 1 calc R
C21 C 0.4991(2) 0.3791(5) 0.7768(3) 0.0310(12) Uani 1 1 d .
H21A H 0.4708 0.4467 0.7580 0.037 Uiso 1 1 calc R
C22 C 0.6302(3) 0.7694(5) 0.7167(3) 0.0320(12) Uani 1 1 d .
H22A H 0.6246 0.7831 0.6666 0.038 Uiso 1 1 calc R
C23 C 0.6517(3) 0.8741(5) 0.7581(3) 0.0392(14) Uani 1 1 d .
H23A H 0.6602 0.9589 0.7371 0.047 Uiso 1 1 calc R
C24 C 0.6606(3) 0.8545(5) 0.8298(3) 0.0342(13) Uani 1 1 d .
H24A H 0.6770 0.9250 0.8591 0.041 Uiso 1 1 calc R
C25 C 0.6460(2) 0.7333(5) 0.8594(2) 0.0278(12) Uani 1 1 d .
H25A H 0.6502 0.7190 0.9096 0.033 Uiso 1 1 calc R
C26 C 0.6251(2) 0.6327(5) 0.8146(2) 0.0260(11) Uani 1 1 d .
H26A H 0.6160 0.5474 0.8346 0.031 Uiso 1 1 calc R
C27 C 0.7142(2) 0.6802(5) 0.3571(3) 0.0330(13) Uani 1 1 d .
H27A H 0.7313 0.7584 0.3792 0.040 Uiso 1 1 calc R
C28 C 0.7137(2) 0.6725(6) 0.2830(3) 0.0403(15) Uani 1 1 d .
H28A H 0.7305 0.7441 0.2549 0.048 Uiso 1 1 calc R
C29 C 0.6890(3) 0.5609(6) 0.2509(3) 0.0447(15) Uani 1 1 d .
H29A H 0.6881 0.5534 0.2001 0.054 Uiso 1 1 calc R
C30 C 0.6652(3) 0.4591(5) 0.2936(3) 0.0399(14) Uani 1 1 d .
H30A H 0.6476 0.3801 0.2728 0.048 Uiso 1 1 calc R
C31 C 0.6677(3) 0.4744(5) 0.3661(3) 0.0351(13) Uani 1 1 d .
H31A H 0.6512 0.4036 0.3951 0.042 Uiso 1 1 calc R
C32 C 0.7366(2) 0.8660(4) 0.5399(3) 0.0254(10) Uani 1 1 d .
H32A H 0.6916 0.8888 0.5500 0.030 Uiso 1 1 calc R
C33 C 0.7840(2) 0.9650(4) 0.5422(3) 0.0307(11) Uani 1 1 d .
H33A H 0.7720 1.0538 0.5545 0.037 Uiso 1 1 calc R
C34 C 0.8488(2) 0.9339(5) 0.5264(3) 0.0326(13) Uani 1 1 d .
H34A H 0.8822 1.0013 0.5260 0.039 Uiso 1 1 calc R
C35 C 0.8649(2) 0.8028(5) 0.5109(3) 0.0363(12) Uani 1 1 d .
H35A H 0.9097 0.7780 0.5006 0.044 Uiso 1 1 calc R
C36 C 0.8149(2) 0.7090(5) 0.5107(3) 0.0287(11) Uani 1 1 d .
H36A H 0.8261 0.6188 0.5006 0.034 Uiso 1 1 calc R

loop_
_atom_site_aniso_label
_atom_site_aniso_U_11
_atom_site_aniso_U_22
_atom_site_aniso_U_33
_atom_site_aniso_U_23
_atom_site_aniso_U_13
_atom_site_aniso_U_12
Fe1 0.0137(3) 0.0163(3) 0.0141(3) -0.0014(3) -0.0006(3) -0.0003(2)
Fe2 0.0148(3) 0.0177(3) 0.0127(3) -0.0010(3) 0.0010(3) 0.0010(3)
Zn1 0.0172(2) 0.0167(2) 0.0182(3) -0.0030(3) 0.0007(2) -0.0005(2)
Zn2 0.0158(2) 0.0211(3) 0.0135(2) -0.0017(2) 0.0010(2) 0.0011(2)
Zn3 0.0157(3) 0.0202(3) 0.0201(3) 0.0029(2) 0.0012(2) -0.0005(2)
N1 0.024(2) 0.021(2) 0.022(2) -0.0066(18) 0.0054(17) -0.0002(17)
N2 0.0174(19) 0.020(2) 0.023(2) 0.0006(18) 0.0027(16) -0.0013(15)
N3 0.024(2) 0.022(2) 0.017(2) -0.0025(18) 0.0036(17) -0.0022(17)
N4 0.020(2) 0.019(2) 0.015(2) 0.0004(17) 0.0025(15) 0.0002(16)
N5 0.018(2) 0.024(2) 0.024(2) 0.0047(18) 0.0049(16) 0.0014(16)
N6 0.019(2) 0.025(2) 0.024(2) 0.0024(18) -0.0016(16) -0.0041(15)
O1 0.0219(18) 0.035(2) 0.028(2) 0.0003(16) 0.0079(15) 0.0093(15)
O2 0.0259(18) 0.0137(16) 0.0310(19) 0.0042(15) -0.0023(15) 0.0008(13)
O3 0.030(2) 0.0301(19) 0.030(2) -0.0073(16) -0.0172(16) -0.0033(15)
O4 0.0233(19) 0.053(2) 0.026(2) -0.0158(18) -0.0080(15) 0.0070(17)
O5 0.039(2) 0.0209(19) 0.044(2) 0.0068(17) -0.0054(17) 0.0018(16)
O6 0.0261(19) 0.041(2) 0.0243(19) -0.0004(16) 0.0108(15) 0.0067(15)
C1 0.017(2) 0.021(2) 0.023(3) 0.007(2) -0.0060(19) 0.0021(18)
C2 0.013(2) 0.026(2) 0.018(2) -0.011(2) -0.0008(18) 0.0032(18)
C3 0.018(2) 0.018(2) 0.030(3) 0.002(2) 0.001(2) 0.0016(19)
C4 0.015(2) 0.027(3) 0.022(2) 0.000(2) 0.005(2) 0.0077(18)
C5 0.022(3) 0.026(3) 0.021(3) -0.007(2) -0.0021(19) 0.004(2)
C6 0.022(2) 0.021(2) 0.013(2) -0.0009(19) -0.0025(18) -0.0026(18)
C7 0.020(2) 0.026(3) 0.024(3) -0.006(2) 0.0026(19) -0.003(2)
C8 0.034(3) 0.038(3) 0.032(3) -0.010(3) 0.012(2) -0.003(2)
C9 0.055(4) 0.053(4) 0.029(3) -0.028(3) 0.009(3) 0.001(3)
C10 0.041(4) 0.063(4) 0.043(4) -0.028(3) -0.013(3) -0.002(3)
C11 0.023(3) 0.042(3) 0.042(3) -0.021(3) -0.002(2) -0.004(2)
C12 0.024(3) 0.020(2) 0.040(3) -0.011(2) 0.010(2) 0.000(2)
C13 0.033(3) 0.019(2) 0.046(3) 0.000(2) 0.006(2) -0.009(2)
C14 0.036(3) 0.034(3) 0.023(3) -0.004(2) 0.004(2) -0.019(2)
C15 0.020(3) 0.037(3) 0.028(3) -0.008(2) 0.005(2) -0.007(2)
C16 0.032(3) 0.024(3) 0.023(3) -0.004(2) 0.003(2) -0.004(2)
C17 0.055(4) 0.051(4) 0.049(4) 0.023(3) 0.027(3) 0.026(3)
C18 0.093(6) 0.063(5) 0.063(5) 0.040(4) 0.051(4) 0.052(4)
C19 0.075(5) 0.029(3) 0.042(4) 0.005(3) 0.030(3) -0.002(3)
C20 0.024(3) 0.057(4) 0.033(3) 0.007(3) 0.008(2) -0.008(3)
C21 0.023(3) 0.040(3) 0.030(3) 0.011(3) 0.004(2) 0.006(2)
C22 0.045(3) 0.030(3) 0.021(3) 0.003(2) -0.006(2) -0.005(2)
C23 0.070(4) 0.021(3) 0.027(3) 0.004(2) -0.014(3) -0.006(3)
C24 0.049(4) 0.025(3) 0.029(3) -0.006(2) -0.014(3) -0.007(2)
C25 0.037(3) 0.034(3) 0.013(2) -0.003(2) -0.003(2) -0.008(2)
C26 0.034(3) 0.026(3) 0.018(3) 0.002(2) 0.005(2) -0.006(2)
C27 0.026(3) 0.038(3) 0.035(3) 0.015(3) -0.005(2) -0.008(2)
C28 0.026(3) 0.064(4) 0.030(3) 0.027(3) -0.002(2) -0.010(3)
C29 0.037(4) 0.075(4) 0.022(3) 0.001(3) 0.005(2) 0.009(3)
C30 0.058(4) 0.037(3) 0.025(3) -0.004(3) 0.003(3) 0.000(3)
C31 0.052(4) 0.031(3) 0.023(3) 0.002(2) 0.011(2) -0.002(3)
C32 0.023(2) 0.026(2) 0.028(3) 0.000(2) 0.000(2) -0.0016(19)
C33 0.026(3) 0.028(3) 0.038(3) -0.001(3) -0.008(2) -0.0068(19)
C34 0.022(3) 0.032(3) 0.043(4) -0.004(3) -0.001(2) -0.010(2)
C35 0.018(2) 0.044(3) 0.047(3) -0.003(3) 0.000(2) -0.002(2)
C36 0.016(2) 0.031(3) 0.039(3) 0.003(3) -0.002(2) -0.002(2)

loop_
_atom_type_symbol
_atom_type_description
_atom_type_scat_dispersion_real
_atom_type_scat_dispersion_imag
_atom_type_scat_source
C C 0.0033 0.0016 'International Tables Vol C Tables 4.2.6.8 and 6.1.1.4'
H H 0.0000 0.0000 'International Tables Vol C Tables 4.2.6.8 and 6.1.1.4'
N N 0.0061 0.0033 'International Tables Vol C Tables 4.2.6.8 and 6.1.1.4'
O O 0.0106 0.0060 'International Tables Vol C Tables 4.2.6.8 and 6.1.1.4'
Fe Fe 0.3463 0.8444 'International Tables Vol C Tables 4.2.6.8 and 6.1.1.4'
Zn Zn 0.2839 1.4301 'International Tables Vol C Tables 4.2.6.8 and 6.1.1.4'

loop_
_geom_angle_atom_site_label_1
_geom_angle_atom_site_label_2
_geom_angle_atom_site_label_3
_geom_angle
C2 Fe1 C3 102.2(2)
C2 Fe1 C1 102.9(2)
C3 Fe1 C1 104.8(2)
C2 Fe1 Zn2 119.42(14)
C3 Fe1 Zn2 138.34(14)
C1 Fe1 Zn2 66.96(14)
C2 Fe1 Zn1 147.35(14)
C3 Fe1 Zn1 69.10(14)
C1 Fe1 Zn1 109.70(15)
Zn2 Fe1 Zn1 75.63(2)
C2 Fe1 Zn3 66.58(13)
C3 Fe1 Zn3 111.24(15)
C1 Fe1 Zn3 143.84(15)
Zn2 Fe1 Zn3 87.64(3)
Zn1 Fe1 Zn3 86.77(2)
C5 Fe2 C4 105.9(2)
C5 Fe2 C6 102.9(2)
C4 Fe2 C6 103.99(19)
C5 Fe2 Zn2 98.96(15)
C4 Fe2 Zn2 72.85(14)
C6 Fe2 Zn2 157.92(14)
C5 Fe2 Zn3 153.42(15)
C4 Fe2 Zn3 100.72(15)
C6 Fe2 Zn3 70.39(13)
Zn2 Fe2 Zn3 88.50(3)
C5 Fe2 Zn1 69.97(15)
C4 Fe2 Zn1 147.57(14)
C6 Fe2 Zn1 108.29(14)
Zn2 Fe2 Zn1 76.08(2)
Zn3 Fe2 Zn1 87.41(3)
N2 Zn1 N1 90.30(14)
N2 Zn1 Fe2 130.78(10)
N1 Zn1 Fe2 114.94(10)
N2 Zn1 C3 102.46(14)
N1 Zn1 C3 94.84(15)
Fe2 Zn1 C3 115.61(11)
N2 Zn1 Fe1 117.78(10)
N1 Zn1 Fe1 129.72(10)
Fe2 Zn1 Fe1 78.75(2)
C3 Zn1 Fe1 41.57(11)
N2 Zn1 C5 95.71(15)
N1 Zn1 C5 99.88(14)
Fe2 Zn1 C5 41.21(11)
C3 Zn1 C5 156.51(16)
Fe1 Zn1 C5 116.14(11)
N2 Zn1 Zn2 99.83(10)
N1 Zn1 Zn2 166.69(10)
Fe2 Zn1 Zn2 51.783(19)
C3 Zn1 Zn2 91.40(11)
Fe1 Zn1 Zn2 52.14(2)
C5 Zn1 Zn2 70.71(11)
N3 Zn2 N4 93.13(14)
N3 Zn2 C1 102.28(15)
N4 Zn2 C1 95.53(15)
N3 Zn2 Fe2 115.12(10)
N4 Zn2 Fe2 124.93(10)
C1 Zn2 Fe2 120.43(11)
N3 Zn2 Fe1 132.07(11)
N4 Zn2 Fe1 116.54(10)
C1 Zn2 Fe1 42.16(11)
Fe2 Zn2 Fe1 79.03(3)
N3 Zn2 C4 108.35(15)
N4 Zn2 C4 86.99(14)
C1 Zn2 C4 149.09(16)
Fe2 Zn2 C4 40.67(11)
Fe1 Zn2 C4 109.87(11)
N3 Zn2 Zn1 98.77(10)
N4 Zn2 Zn1 167.63(10)
C1 Zn2 Zn1 78.72(11)
Fe2 Zn2 Zn1 52.139(19)
Fe1 Zn2 Zn1 52.226(19)
C4 Zn2 Zn1 92.41(11)
N6 Zn3 N5 90.09(14)
N6 Zn3 C2 99.98(14)
N5 Zn3 C2 96.67(14)
N6 Zn3 Fe2 120.02(10)
N5 Zn3 Fe2 125.34(10)
C2 Zn3 Fe2 118.38(12)
N6 Zn3 Fe1 136.08(10)
N5 Zn3 Fe1 111.45(10)
C2 Zn3 Fe1 41.99(11)
Fe2 Zn3 Fe1 78.81(2)
N6 Zn3 C6 102.32(14)
N5 Zn3 C6 91.45(14)
C2 Zn3 C6 156.24(15)
Fe2 Zn3 C6 41.40(10)
Fe1 Zn3 C6 114.33(10)
C11 N1 C7 117.6(4)
C11 N1 Zn1 122.2(3)
C7 N1 Zn1 119.5(3)
C12 N2 C16 117.6(4)
C12 N2 Zn1 121.6(3)
C16 N2 Zn1 120.7(3)
C21 N3 C17 116.8(4)
C21 N3 Zn2 124.5(3)
C17 N3 Zn2 118.6(3)
C22 N4 C26 117.7(4)
C22 N4 Zn2 117.3(3)
C26 N4 Zn2 124.2(3)
C31 N5 C27 117.0(4)
C31 N5 Zn3 115.5(3)
C27 N5 Zn3 127.1(3)
C32 N6 C36 117.6(4)
C32 N6 Zn3 124.1(3)
C36 N6 Zn3 118.3(3)
O1 C1 Fe1 170.6(4)
O1 C1 Zn2 118.5(3)
Fe1 C1 Zn2 70.87(15)
O2 C2 Fe1 170.8(4)
O2 C2 Zn3 117.1(3)
Fe1 C2 Zn3 71.43(15)
O3 C3 Fe1 170.5(4)
O3 C3 Zn1 119.1(3)
Fe1 C3 Zn1 69.33(15)
O4 C4 Fe2 173.2(4)
O4 C4 Zn2 119.1(3)
Fe2 C4 Zn2 66.48(14)
O5 C5 Fe2 173.0(4)
O5 C5 Zn1 117.8(3)
Fe2 C5 Zn1 68.82(16)
O6 C6 Fe2 172.3(4)
O6 C6 Zn3 118.8(3)
Fe2 C6 Zn3 68.21(14)
N1 C7 C8 122.9(5)
N1 C7 H7A 118.6
C8 C7 H7A 118.6
C9 C8 C7 118.6(5)
C9 C8 H8A 120.7
C7 C8 H8A 120.7
C8 C9 C10 119.6(5)
C8 C9 H9A 120.2
C10 C9 H9A 120.2
C9 C10 C11 118.5(5)
C9 C10 H10A 120.8
C11 C10 H10A 120.8
N1 C11 C10 122.8(5)
N1 C11 H11A 118.6
C10 C11 H11A 118.6
N2 C12 C13 123.7(4)
N2 C12 H12A 118.2
C13 C12 H12A 118.2
C14 C13 C12 118.4(5)
C14 C13 H13A 120.8
C12 C13 H13A 120.8
C15 C14 C13 119.0(5)
C15 C14 H14A 120.5
C13 C14 H14A 120.5
C14 C15 C16 119.2(5)
C14 C15 H15A 120.4
C16 C15 H15A 120.4
N2 C16 C15 122.1(4)
N2 C16 H16A 119.0
C15 C16 H16A 119.0
N3 C17 C18 123.0(5)
N3 C17 H17A 118.5
C18 C17 H17A 118.5
C19 C18 C17 120.0(6)
C19 C18 H18A 120.0
C17 C18 H18A 120.0
C18 C19 C20 117.6(5)
C18 C19 H19A 121.2
C20 C19 H19A 121.2
C19 C20 C21 119.3(5)
C19 C20 H20A 120.4
C21 C20 H20A 120.4
N3 C21 C20 123.2(5)
N3 C21 H21A 118.4
C20 C21 H21A 118.4
N4 C22 C23 122.7(4)
N4 C22 H22A 118.7
C23 C22 H22A 118.7
C24 C23 C22 118.9(5)
C24 C23 H23A 120.6
C22 C23 H23A 120.6
C23 C24 C25 119.7(5)
C23 C24 H24A 120.1
C25 C24 H24A 120.1
C24 C25 C26 118.1(4)
C24 C25 H25A 120.9
C26 C25 H25A 120.9
N4 C26 C25 122.8(4)
N4 C26 H26A 118.6
C25 C26 H26A 118.6
N5 C27 C28 122.4(5)
N5 C27 H27A 118.8
C28 C27 H27A 118.8
C29 C28 C27 119.1(5)
C29 C28 H28A 120.5
C27 C28 H28A 120.5
C28 C29 C30 118.7(5)
C28 C29 H29A 120.6
C30 C29 H29A 120.6
C31 C30 C29 118.5(5)
C31 C30 H30A 120.7
C29 C30 H30A 120.7
N5 C31 C30 124.3(5)
N5 C31 H31A 117.9
C30 C31 H31A 117.9
N6 C32 C33 122.9(4)
N6 C32 H32A 118.5
C33 C32 H32A 118.5
C34 C33 C32 119.1(4)
C34 C33 H33A 120.5
C32 C33 H33A 120.5
C33 C34 C35 118.9(4)
C33 C34 H34A 120.6
C35 C34 H34A 120.6
C36 C35 C34 118.6(4)
C36 C35 H35A 120.7
C34 C35 H35A 120.7
N6 C36 C35 122.9(4)
N6 C36 H36A 118.6
C35 C36 H36A 118.6

loop_
_geom_bond_atom_site_label_1
_geom_bond_atom_site_label_2
_geom_bond_distance
Fe1 C2 1.734(5)
Fe1 C3 1.738(5)
Fe1 C1 1.740(5)
Fe1 Zn2 2.4485(8)
Fe1 Zn1 2.4513(7)
Fe1 Zn3 2.4563(7)
Fe2 C5 1.727(5)
Fe2 C4 1.728(5)
Fe2 C6 1.734(4)
Fe2 Zn2 2.4318(8)
Fe2 Zn3 2.4352(8)
Fe2 Zn1 2.4436(8)
Zn1 N2 2.121(3)
Zn1 N1 2.158(4)
Zn1 C3 2.448(4)
Zn1 C5 2.462(5)
Zn1 Zn2 3.0042(7)
Zn2 N3 2.111(4)
Zn2 N4 2.112(4)
Zn2 C1 2.385(4)
Zn2 C4 2.534(4)
Zn3 N6 2.126(3)
Zn3 N5 2.205(4)
Zn3 C2 2.378(4)
Zn3 C6 2.471(4)
N1 C11 1.332(6)
N1 C7 1.337(5)
N2 C12 1.312(5)
N2 C16 1.345(6)
N3 C21 1.318(6)
N3 C17 1.328(6)
N4 C22 1.326(6)
N4 C26 1.342(6)
N5 C31 1.319(6)
N5 C27 1.341(6)
N6 C32 1.334(5)
N6 C36 1.341(5)
O1 C1 1.187(5)
O2 C2 1.190(5)
O3 C3 1.181(5)
O4 C4 1.184(5)
O5 C5 1.194(6)
O6 C6 1.181(5)
C7 C8 1.375(7)
C7 H7A 0.9500
C8 C9 1.361(7)
C8 H8A 0.9500
C9 C10 1.372(8)
C9 H9A 0.9500
C10 C11 1.378(7)
C10 H10A 0.9500
C11 H11A 0.9500
C12 C13 1.379(6)
C12 H12A 0.9500
C13 C14 1.367(7)
C13 H13A 0.9500
C14 C15 1.364(7)
C14 H14A 0.9500
C15 C16 1.380(6)
C15 H15A 0.9500
C16 H16A 0.9500
C17 C18 1.365(8)
C17 H17A 0.9500
C18 C19 1.358(8)
C18 H18A 0.9500
C19 C20 1.361(8)
C19 H19A 0.9500
C20 C21 1.382(7)
C20 H20A 0.9500
C21 H21A 0.9500
C22 C23 1.371(7)
C22 H22A 0.9500
C23 C24 1.363(7)
C23 H23A 0.9500
C24 C25 1.365(6)
C24 H24A 0.9500
C25 C26 1.375(6)
C25 H25A 0.9500
C26 H26A 0.9500
C27 C28 1.383(7)
C27 H27A 0.9500
C28 C29 1.361(8)
C28 H28A 0.9500
C29 C30 1.377(7)
C29 H29A 0.9500
C30 C31 1.361(7)
C30 H30A 0.9500
C31 H31A 0.9500
C32 C33 1.374(6)
C32 H32A 0.9500
C33 C34 1.368(6)
C33 H33A 0.9500
C34 C35 1.383(6)
C34 H34A 0.9500
C35 C36 1.373(6)
C35 H35A 0.9500
C36 H36A 0.9500
